data_2220522
loop_
_publ_author_name
'Arslan, Hakan'
'VanDerveer, Don'
'Ya\,sar, Sedat'
'\"Ozdemir, \.Ismail'
'\,Cetinkaya, Bekir'

_publ_section_title
;
 1-(2-Phenylbenzyl)-3-(2,4,6-trimethylbenzyl)imidazolidinium bromide
;
_journal_coeditor_code HG2448
_journal_issue 1
_journal_name_full 'Acta Crystallographica Section E'
_journal_page_first o121
_journal_page_last o122
_journal_paper_doi 10.1107/S1600536808042086
_journal_volume 65
_journal_year 2009
_chemical_formula_iupac 'C26 H29 N2 +, Br -'
_chemical_formula_moiety 'C26 H29 N2 +, Br -'
_chemical_formula_sum 'C26 H29 Br N2'
_chemical_formula_weight 449.42
_chemical_name_systematic
;
1-(2-Phenylbenzyl)-3-(2,4,6-trimethylbenzyl)imidazolidinium bromide
;
_space_group_IT_number 14
_symmetry_cell_setting monoclinic
_symmetry_space_group_name_Hall '-P 2ybc'
_symmetry_space_group_name_H-M 'P 1 21/c 1'
_atom_sites_solution_hydrogens geom
_atom_sites_solution_primary direct
_atom_sites_solution_secondary difmap
_cell_angle_alpha 90.00
_cell_angle_beta 95.08(3)
_cell_angle_gamma 90.00
_cell_formula_units_Z 4
_cell_length_a 18.626(4)
_cell_length_b 13.793(3)
_cell_length_c 8.8181(18)
_cell_measurement_reflns_used 8750
_cell_measurement_temperature 183(2)
_cell_measurement_theta_max 26.0212
_cell_measurement_theta_min 2.1945
_cell_volume 2256.5(8)
_computing_cell_refinement 'CrystalClear (Rigaku/MSC, 2006)'
_computing_data_collection 'CrystalClear (Rigaku/MSC, 2006)'
_computing_data_reduction 'CrystalClear (Rigaku/MSC, 2006)'
_computing_molecular_graphics 'SHELXTL (Sheldrick, 2008)'
_computing_publication_material 'SHELXTL (Sheldrick, 2008)'
_computing_structure_refinement 'SHELXTL (Sheldrick, 2008)'
_computing_structure_solution 'SHELXTL (Sheldrick, 2008)'
_diffrn_ambient_temperature 153(2)
_diffrn_detector_area_resol_mean 14.6199
_diffrn_measured_fraction_theta_full 0.999
_diffrn_measured_fraction_theta_max 0.999
_diffrn_measurement_device
;
Rigaku AFC-8S Mercury CCD
;
_diffrn_measurement_method omega
_diffrn_radiation_monochromator 'Graphite Monochromator'
_diffrn_radiation_source 'Sealed Tube'
_diffrn_radiation_type MoK\a
_diffrn_radiation_wavelength 0.71073
_diffrn_reflns_av_R_equivalents 0.0595
_diffrn_reflns_av_sigmaI/netI 0.0383
_diffrn_reflns_limit_h_max 22
_diffrn_reflns_limit_h_min -22
_diffrn_reflns_limit_k_max 16
_diffrn_reflns_limit_k_min -16
_diffrn_reflns_limit_l_max 10
_diffrn_reflns_limit_l_min -10
_diffrn_reflns_number 18802
_diffrn_reflns_reduction_process 'Lp corrections applied'
_diffrn_reflns_theta_full 25.05
_diffrn_reflns_theta_max 25.05
_diffrn_reflns_theta_min 2.20
_diffrn_standards_decay_% 0
_diffrn_standards_interval_count 0
_diffrn_standards_interval_time 0
_diffrn_standards_number 0
_exptl_absorpt_coefficient_mu 1.836
_exptl_absorpt_correction_T_max 0.7984
_exptl_absorpt_correction_T_min 0.6151
_exptl_absorpt_correction_type multi-scan
_exptl_absorpt_process_details '(REQAB; Jacobson, 1998)'
_exptl_crystal_colour colorless
_exptl_crystal_density_diffrn 1.323
_exptl_crystal_density_method 'not measured'
_exptl_crystal_description rod
_exptl_crystal_F_000 936
_exptl_crystal_size_max 0.36
_exptl_crystal_size_mid 0.19
_exptl_crystal_size_min 0.12
_refine_diff_density_max 0.747
_refine_diff_density_min -1.129
_refine_ls_extinction_method none
_refine_ls_goodness_of_fit_ref 1.094
_refine_ls_hydrogen_treatment constr
_refine_ls_matrix_type full
_refine_ls_number_parameters 266
_refine_ls_number_reflns 4010
_refine_ls_number_restraints 0
_refine_ls_restrained_S_all 1.094
_refine_ls_R_factor_all 0.0993
_refine_ls_R_factor_gt 0.0776
_refine_ls_shift/su_max 0.001
_refine_ls_shift/su_mean 0.000
_refine_ls_structure_factor_coef Fsqd
_refine_ls_weighting_details 'calc w=1/[\s^2^(Fo^2^)+(0.1604P)^2^+1.5464P] where P=(Fo^2^+2Fc^2^)/3'
_refine_ls_weighting_scheme calc
_refine_ls_wR_factor_gt 0.2211
_refine_ls_wR_factor_ref 0.2408
_reflns_number_gt 3051
_reflns_number_total 4010
_reflns_threshold_expression I>2\s(I)
_cod_data_source_file hg2448.cif
_cod_data_source_block I
_cod_depositor_comments
;
The following automatic conversions were performed:
'_symmetry_cell_setting' value 'Monoclinic' changed to 'monoclinic'
according to '/home/saulius/struct/CIF-dictionaries/cif_core.dic'
dictionary named 'cif_core.dic' version 2.4.1 from 2010-06-29.

Automatic conversion script
Id: cif_fix_enum 1527 2010-12-29 10:47:43Z saulius 

The following automatic conversions were performed:

'_symmetry_cell_setting' value 'Monoclinic' changed to 'monoclinic'
according to /home/saulius/struct/CIF-dictionaries/cif_core.dic
dictionary named 'cif_core.dic' version 2.4.1 from 2010-06-29.

Automatic conversion script
Id: cif_fix_values 1715 2011-07-08 13:25:40Z adriana 
;
_cod_original_cell_volume 2256.6(8)
_cod_original_sg_symbol_H-M 'P 21/c'
_cod_database_code 2220522
_cod_database_fobs_code 2220522

loop_
_symmetry_equiv_pos_as_xyz
'x, y, z'
'-x, y+1/2, -z+1/2'
'-x, -y, -z'
'x, -y-1/2, z-1/2'

loop_
_atom_site_type_symbol
_atom_site_label
_atom_site_fract_x
_atom_site_fract_y
_atom_site_fract_z
_atom_site_U_iso_or_equiv
_atom_site_adp_type
_atom_site_calc_flag
_atom_site_refinement_flags
_atom_site_occupancy
_atom_site_disorder_assembly
_atom_site_disorder_group
Br Br1 0.26262(5) 0.44009(6) 0.82641(7) 0.0611(3) Uani d . 1 . .
N N1 0.18896(19) 0.0693(3) 0.8527(4) 0.0237(8) Uani d . 1 . .
N N2 0.28839(18) 0.1536(3) 0.8601(4) 0.0199(8) Uani d . 1 . .
C C1 0.1919(2) 0.0981(4) 0.6940(5) 0.0246(10) Uani d . 1 . .
H H1A 0.1486 0.1310 0.6561 0.030 Uiso calc R 1 . .
H H1B 0.1990 0.0429 0.6306 0.030 Uiso calc R 1 . .
C C2 0.2573(2) 0.1665(3) 0.7014(5) 0.0233(9) Uani d . 1 . .
H H2A 0.2908 0.1477 0.6302 0.028 Uiso calc R 1 . .
H H2B 0.2427 0.2325 0.6820 0.028 Uiso calc R 1 . .
C C3 0.2464(2) 0.0999(4) 0.9361(5) 0.0228(9) Uani d . 1 . .
H H3 0.2565 0.0844 1.0420 0.027 Uiso calc R 1 . .
C C4 0.3567(2) 0.1972(3) 0.9213(5) 0.0238(9) Uani d . 1 . .
H H4A 0.3690 0.1732 1.0225 0.029 Uiso calc R 1 . .
H H4B 0.3508 0.2662 0.9277 0.029 Uiso calc R 1 . .
C C5 0.4179(2) 0.1750(3) 0.8235(5) 0.0227(9) Uani d . 1 . .
C C6 0.4328(2) 0.0805(3) 0.7758(5) 0.0219(9) Uani d . 1 . .
C C7 0.4901(3) 0.0680(4) 0.6813(6) 0.0299(11) Uani d . 1 . .
H H7 0.5011 0.0042 0.6464 0.036 Uiso calc R 1 . .
C C8 0.5299(3) 0.1449(5) 0.6396(6) 0.0355(12) Uani d . 1 . .
H H8 0.5685 0.1346 0.5761 0.043 Uiso calc R 1 . .
C C9 0.5154(3) 0.2370(4) 0.6871(6) 0.0343(12) Uani d . 1 . .
H H9 0.5437 0.2907 0.6574 0.041 Uiso calc R 1 . .
C C10 0.4585(2) 0.2522(4) 0.7797(6) 0.0277(10) Uani d . 1 . .
H H10 0.4480 0.3166 0.8125 0.033 Uiso calc R 1 . .
C C11 0.3903(2) -0.0055(3) 0.8174(5) 0.0214(9) Uani d . 1 . .
C C12 0.3899(3) -0.0353(4) 0.9702(6) 0.0289(11) Uani d . 1 . .
H H12 0.4185 -0.0014 1.0490 0.035 Uiso calc R 1 . .
C C13 0.3481(3) -0.1133(4) 1.0064(6) 0.0340(11) Uani d . 1 . .
H H13 0.3475 -0.1326 1.1108 0.041 Uiso calc R 1 . .
C C14 0.3074(3) -0.1638(4) 0.8945(7) 0.0368(12) Uani d . 1 . .
H H14 0.2792 -0.2185 0.9211 0.044 Uiso calc R 1 . .
C C15 0.3072(3) -0.1356(4) 0.7439(6) 0.0345(11) Uani d . 1 . .
H H15 0.2786 -0.1704 0.6660 0.041 Uiso calc R 1 . .
C C16 0.3487(2) -0.0567(3) 0.7052(5) 0.0247(10) Uani d . 1 . .
H H16 0.3485 -0.0375 0.6005 0.030 Uiso calc R 1 . .
C C17 0.1316(2) 0.0098(4) 0.9081(6) 0.0260(10) Uani d . 1 . .
H H17A 0.1407 0.0013 1.0162 0.031 Uiso calc R 1 . .
H H17B 0.1319 -0.0530 0.8614 0.031 Uiso calc R 1 . .
C C18 0.0574(2) 0.0560(3) 0.8730(5) 0.0220(9) Uani d . 1 . .
C C19 0.0392(2) 0.1386(3) 0.9524(6) 0.0254(10) Uani d . 1 . .
C C20 -0.0292(3) 0.1791(4) 0.9211(6) 0.0308(11) Uani d . 1 . .
H H20 -0.0419 0.2359 0.9756 0.037 Uiso calc R 1 . .
C C21 -0.0789(2) 0.1391(4) 0.8132(6) 0.0326(11) Uani d . 1 . .
C C22 -0.0600(3) 0.0574(4) 0.7337(6) 0.0303(11) Uani d . 1 . .
H H22 -0.0941 0.0300 0.6574 0.036 Uiso calc R 1 . .
C C23 0.0079(2) 0.0142(4) 0.7626(5) 0.0256(10) Uani d . 1 . .
C C24 0.0914(3) 0.1861(4) 1.0706(7) 0.0422(13) Uani d . 1 . .
H H24A 0.1256 0.2240 1.0207 0.063 Uiso calc R 1 . .
H H24B 0.1164 0.1371 1.1320 0.063 Uiso calc R 1 . .
H H24C 0.0655 0.2275 1.1341 0.063 Uiso calc R 1 . .
C C25 -0.1526(3) 0.1846(5) 0.7800(9) 0.0527(17) Uani d . 1 . .
H H25A -0.1505 0.2329 0.7022 0.079 Uiso calc R 1 . .
H H25B -0.1671 0.2143 0.8709 0.079 Uiso calc R 1 . .
H H25C -0.1868 0.1355 0.7460 0.079 Uiso calc R 1 . .
C C26 0.0244(3) -0.0751(4) 0.6756(7) 0.0387(12) Uani d . 1 . .
H H26A -0.0163 -0.0912 0.6056 0.058 Uiso calc R 1 . .
H H26B 0.0344 -0.1279 0.7452 0.058 Uiso calc R 1 . .
H H26C 0.0656 -0.0635 0.6201 0.058 Uiso calc R 1 . .

loop_
_atom_site_aniso_label
_atom_site_aniso_U_11
_atom_site_aniso_U_22
_atom_site_aniso_U_33
_atom_site_aniso_U_12
_atom_site_aniso_U_13
_atom_site_aniso_U_23
Br1 0.0930(6) 0.0614(5) 0.0280(4) 0.0157(4) 0.0006(3) -0.0021(3)
N1 0.0173(17) 0.032(2) 0.023(2) -0.0009(15) 0.0085(15) 0.0097(16)
N2 0.0164(16) 0.028(2) 0.0162(17) -0.0001(14) 0.0043(14) 0.0024(15)
C1 0.023(2) 0.030(3) 0.020(2) -0.0016(18) 0.0031(17) 0.0082(19)
C2 0.021(2) 0.028(2) 0.020(2) -0.0010(18) 0.0039(17) 0.0074(18)
C3 0.019(2) 0.030(2) 0.020(2) 0.0085(17) 0.0062(17) 0.0045(18)
C4 0.020(2) 0.027(2) 0.025(2) -0.0013(18) 0.0031(17) -0.0032(19)
C5 0.020(2) 0.032(2) 0.016(2) -0.0009(17) 0.0003(16) -0.0022(18)
C6 0.0178(19) 0.031(2) 0.016(2) 0.0032(18) -0.0004(16) -0.0007(18)
C7 0.025(2) 0.043(3) 0.022(2) 0.006(2) 0.0042(19) -0.004(2)
C8 0.023(2) 0.061(4) 0.025(2) 0.000(2) 0.0106(19) 0.000(2)
C9 0.027(2) 0.048(3) 0.028(3) -0.015(2) 0.004(2) 0.004(2)
C10 0.024(2) 0.030(3) 0.029(2) -0.0073(19) -0.0001(18) -0.002(2)
C11 0.0178(19) 0.023(2) 0.024(2) 0.0070(16) 0.0044(16) 0.0013(18)
C12 0.028(2) 0.034(3) 0.024(2) 0.0054(19) -0.0028(19) 0.002(2)
C13 0.033(2) 0.038(3) 0.033(3) 0.009(2) 0.009(2) 0.010(2)
C14 0.028(2) 0.034(3) 0.050(3) -0.002(2) 0.008(2) 0.007(2)
C15 0.032(2) 0.035(3) 0.035(3) -0.004(2) -0.001(2) -0.006(2)
C16 0.026(2) 0.025(2) 0.023(2) 0.0010(17) 0.0027(18) -0.0029(18)
C17 0.019(2) 0.027(2) 0.033(3) 0.0019(18) 0.0091(19) 0.013(2)
C18 0.017(2) 0.022(2) 0.029(2) -0.0015(16) 0.0125(18) 0.0053(17)
C19 0.024(2) 0.020(2) 0.033(2) -0.0066(17) 0.0092(19) 0.0006(19)
C20 0.032(2) 0.021(2) 0.042(3) 0.0008(18) 0.018(2) 0.008(2)
C21 0.024(2) 0.032(3) 0.044(3) 0.002(2) 0.015(2) 0.018(2)
C22 0.026(2) 0.041(3) 0.024(2) -0.006(2) 0.0041(19) 0.008(2)
C23 0.030(2) 0.026(2) 0.022(2) -0.0017(18) 0.0114(18) 0.0072(19)
C24 0.034(3) 0.040(3) 0.053(4) -0.016(2) 0.010(2) -0.014(3)
C25 0.026(3) 0.052(4) 0.081(5) 0.015(3) 0.007(3) 0.026(3)
C26 0.047(3) 0.040(3) 0.030(3) 0.002(2) 0.010(2) -0.005(2)

loop_
_atom_type_symbol
_atom_type_description
_atom_type_scat_dispersion_real
_atom_type_scat_dispersion_imag
_atom_type_scat_source
C C 0.0033 0.0016 'International Tables Vol C Tables 4.2.6.8 and 6.1.1.4'
H H 0.0000 0.0000 'International Tables Vol C Tables 4.2.6.8 and 6.1.1.4'
N N 0.0061 0.0033 'International Tables Vol C Tables 4.2.6.8 and 6.1.1.4'
Cl Cl 0.1484 0.1585 'International Tables Vol C Tables 4.2.6.8 and 6.1.1.4'

loop_
_geom_angle_atom_site_label_1
_geom_angle_atom_site_label_2
_geom_angle_atom_site_label_3
_geom_angle_site_symmetry_1
_geom_angle_site_symmetry_3
_geom_angle
_geom_angle_publ_flag
C3 N1 C1 . . 110.6(4) ?
C3 N1 C17 . . 125.2(4) ?
C1 N1 C17 . . 124.2(4) ?
C3 N2 C4 . . 125.7(4) ?
C3 N2 C2 . . 110.6(4) ?
C4 N2 C2 . . 123.7(3) ?
N1 C1 C2 . . 102.9(4) ?
N1 C1 H1A . . 111.2 ?
C2 C1 H1A . . 111.2 ?
N1 C1 H1B . . 111.2 ?
C2 C1 H1B . . 111.2 ?
H1A C1 H1B . . 109.1 ?
N2 C2 C1 . . 102.1(3) ?
N2 C2 H2A . . 111.4 ?
C1 C2 H2A . . 111.4 ?
N2 C2 H2B . . 111.4 ?
C1 C2 H2B . . 111.4 ?
H2A C2 H2B . . 109.2 ?
N2 C3 N1 . . 113.0(4) ?
N2 C3 H3 . . 123.5 ?
N1 C3 H3 . . 123.5 ?
N2 C4 C5 . . 112.2(4) ?
N2 C4 H4A . . 109.2 ?
C5 C4 H4A . . 109.2 ?
N2 C4 H4B . . 109.2 ?
C5 C4 H4B . . 109.2 ?
H4A C4 H4B . . 107.9 ?
C10 C5 C6 . . 120.2(4) ?
C10 C5 C4 . . 117.4(4) ?
C6 C5 C4 . . 122.4(4) ?
C5 C6 C7 . . 117.9(4) ?
C5 C6 C11 . . 122.8(4) ?
C7 C6 C11 . . 119.3(4) ?
C8 C7 C6 . . 121.1(5) ?
C8 C7 H7 . . 119.4 ?
C6 C7 H7 . . 119.4 ?
C7 C8 C9 . . 120.8(4) ?
C7 C8 H8 . . 119.6 ?
C9 C8 H8 . . 119.6 ?
C8 C9 C10 . . 119.6(5) ?
C8 C9 H9 . . 120.2 ?
C10 C9 H9 . . 120.2 ?
C5 C10 C9 . . 120.4(5) ?
C5 C10 H10 . . 119.8 ?
C9 C10 H10 . . 119.8 ?
C16 C11 C12 . . 118.7(4) ?
C16 C11 C6 . . 120.2(4) ?
C12 C11 C6 . . 121.1(4) ?
C13 C12 C11 . . 120.0(5) ?
C13 C12 H12 . . 120.0 ?
C11 C12 H12 . . 120.0 ?
C14 C13 C12 . . 120.9(5) ?
C14 C13 H13 . . 119.6 ?
C12 C13 H13 . . 119.6 ?
C13 C14 C15 . . 119.9(5) ?
C13 C14 H14 . . 120.0 ?
C15 C14 H14 . . 120.0 ?
C14 C15 C16 . . 120.0(5) ?
C14 C15 H15 . . 120.0 ?
C16 C15 H15 . . 120.0 ?
C15 C16 C11 . . 120.5(4) ?
C15 C16 H16 . . 119.8 ?
C11 C16 H16 . . 119.8 ?
N1 C17 C18 . . 111.9(4) ?
N1 C17 H17A . . 109.2 ?
C18 C17 H17A . . 109.2 ?
N1 C17 H17B . . 109.2 ?
C18 C17 H17B . . 109.2 ?
H17A C17 H17B . . 107.9 ?
C19 C18 C23 . . 120.6(4) ?
C19 C18 C17 . . 119.6(4) ?
C23 C18 C17 . . 119.8(4) ?
C18 C19 C20 . . 119.1(4) ?
C18 C19 C24 . . 122.0(4) ?
C20 C19 C24 . . 118.9(5) ?
C21 C20 C19 . . 121.4(5) ?
C21 C20 H20 . . 119.3 ?
C19 C20 H20 . . 119.3 ?
C20 C21 C22 . . 119.0(4) ?
C20 C21 C25 . . 120.6(5) ?
C22 C21 C25 . . 120.4(5) ?
C21 C22 C23 . . 121.2(5) ?
C21 C22 H22 . . 119.4 ?
C23 C22 H22 . . 119.4 ?
C22 C23 C18 . . 118.6(5) ?
C22 C23 C26 . . 118.6(5) ?
C18 C23 C26 . . 122.7(4) ?
C19 C24 H24A . . 109.5 ?
C19 C24 H24B . . 109.5 ?
H24A C24 H24B . . 109.5 ?
C19 C24 H24C . . 109.5 ?
H24A C24 H24C . . 109.5 ?
H24B C24 H24C . . 109.5 ?
C21 C25 H25A . . 109.5 ?
C21 C25 H25B . . 109.5 ?
H25A C25 H25B . . 109.5 ?
C21 C25 H25C . . 109.5 ?
H25A C25 H25C . . 109.5 ?
H25B C25 H25C . . 109.5 ?
C23 C26 H26A . . 109.5 ?
C23 C26 H26B . . 109.5 ?
H26A C26 H26B . . 109.5 ?
C23 C26 H26C . . 109.5 ?
H26A C26 H26C . . 109.5 ?
H26B C26 H26C . . 109.5 ?

loop_
_geom_bond_atom_site_label_1
_geom_bond_atom_site_label_2
_geom_bond_site_symmetry_2
_geom_bond_distance
_geom_bond_publ_flag
N1 C3 . 1.313(6) ?
N1 C1 . 1.460(6) ?
N1 C17 . 1.465(6) ?
N2 C3 . 1.305(6) ?
N2 C4 . 1.467(6) ?
N2 C2 . 1.477(6) ?
C1 C2 . 1.538(6) ?
C1 H1A . 0.9600 ?
C1 H1B . 0.9600 ?
C2 H2A . 0.9600 ?
C2 H2B . 0.9600 ?
C3 H3 . 0.9600 ?
C4 C5 . 1.520(6) ?
C4 H4A . 0.9600 ?
C4 H4B . 0.9600 ?
C5 C10 . 1.382(7) ?
C5 C6 . 1.404(7) ?
C6 C7 . 1.422(7) ?
C6 C11 . 1.490(6) ?
C7 C8 . 1.363(8) ?
C7 H7 . 0.9600 ?
C8 C9 . 1.371(8) ?
C8 H8 . 0.9600 ?
C9 C10 . 1.408(7) ?
C9 H9 . 0.9600 ?
C10 H10 . 0.9600 ?
C11 C16 . 1.395(6) ?
C11 C12 . 1.409(7) ?
C12 C13 . 1.381(8) ?
C12 H12 . 0.9600 ?
C13 C14 . 1.379(8) ?
C13 H13 . 0.9600 ?
C14 C15 . 1.384(8) ?
C14 H14 . 0.9600 ?
C15 C16 . 1.394(7) ?
C15 H15 . 0.9600 ?
C16 H16 . 0.9600 ?
C17 C18 . 1.528(6) ?
C17 H17A . 0.9600 ?
C17 H17B . 0.9600 ?
C18 C19 . 1.395(7) ?
C18 C23 . 1.404(7) ?
C19 C20 . 1.395(7) ?
C19 C24 . 1.511(7) ?
C20 C21 . 1.383(8) ?
C20 H20 . 0.9600 ?
C21 C22 . 1.390(8) ?
C21 C25 . 1.513(7) ?
C22 C23 . 1.400(7) ?
C22 H22 . 0.9600 ?
C23 C26 . 1.497(7) ?
C24 H24A . 0.9599 ?
C24 H24B . 0.9599 ?
C24 H24C . 0.9599 ?
C25 H25A . 0.9599 ?
C25 H25B . 0.9599 ?
C25 H25C . 0.9599 ?
C26 H26A . 0.9599 ?
C26 H26B . 0.9599 ?
C26 H26C . 0.9599 ?

loop_
_geom_hbond_atom_site_label_D
_geom_hbond_atom_site_label_H
_geom_hbond_atom_site_label_A
_geom_hbond_site_symmetry_A
_geom_hbond_distance_DH
_geom_hbond_distance_HA
_geom_hbond_distance_DA
_geom_hbond_angle_DHA
C3 H3 Br1 4_566 0.96 2.52 3.472(5) 170

loop_
_geom_torsion_atom_site_label_1
_geom_torsion_atom_site_label_2
_geom_torsion_atom_site_label_3
_geom_torsion_atom_site_label_4
_geom_torsion_site_symmetry_1
_geom_torsion_site_symmetry_2
_geom_torsion_site_symmetry_3
_geom_torsion_site_symmetry_4
_geom_torsion
_geom_torsion_publ_flag
C3 N1 C1 C2 . . . . -8.6(5) ?
C17 N1 C1 C2 . . . . 174.6(4) ?
C3 N2 C2 C1 . . . . -6.8(5) ?
C4 N2 C2 C1 . . . . 174.1(4) ?
N1 C1 C2 N2 . . . . 8.7(4) ?
C4 N2 C3 N1 . . . . -179.2(4) ?
C2 N2 C3 N1 . . . . 1.7(5) ?
C1 N1 C3 N2 . . . . 4.7(5) ?
C17 N1 C3 N2 . . . . -178.5(4) ?
C3 N2 C4 C5 . . . . 128.7(5) ?
C2 N2 C4 C5 . . . . -52.3(6) ?
N2 C4 C5 C10 . . . . 129.1(4) ?
N2 C4 C5 C6 . . . . -49.8(6) ?
C10 C5 C6 C7 . . . . -0.4(6) ?
C4 C5 C6 C7 . . . . 178.5(4) ?
C10 C5 C6 C11 . . . . -179.1(4) ?
C4 C5 C6 C11 . . . . -0.3(6) ?
C5 C6 C7 C8 . . . . 0.6(7) ?
C11 C6 C7 C8 . . . . 179.4(4) ?
C6 C7 C8 C9 . . . . -0.3(8) ?
C7 C8 C9 C10 . . . . -0.2(8) ?
C6 C5 C10 C9 . . . . -0.1(7) ?
C4 C5 C10 C9 . . . . -179.0(4) ?
C8 C9 C10 C5 . . . . 0.5(7) ?
C5 C6 C11 C16 . . . . 114.2(5) ?
C7 C6 C11 C16 . . . . -64.5(6) ?
C5 C6 C11 C12 . . . . -64.2(6) ?
C7 C6 C11 C12 . . . . 117.1(5) ?
C16 C11 C12 C13 . . . . -0.6(7) ?
C6 C11 C12 C13 . . . . 177.8(4) ?
C11 C12 C13 C14 . . . . 1.0(7) ?
C12 C13 C14 C15 . . . . -0.9(8) ?
C13 C14 C15 C16 . . . . 0.6(8) ?
C14 C15 C16 C11 . . . . -0.2(8) ?
C12 C11 C16 C15 . . . . 0.2(7) ?
C6 C11 C16 C15 . . . . -178.2(4) ?
C3 N1 C17 C18 . . . . 125.6(5) ?
C1 N1 C17 C18 . . . . -58.0(6) ?
N1 C17 C18 C19 . . . . -71.4(6) ?
N1 C17 C18 C23 . . . . 109.4(5) ?
C23 C18 C19 C20 . . . . 0.3(7) ?
C17 C18 C19 C20 . . . . -179.0(4) ?
C23 C18 C19 C24 . . . . -179.2(5) ?
C17 C18 C19 C24 . . . . 1.6(7) ?
C18 C19 C20 C21 . . . . -0.1(7) ?
C24 C19 C20 C21 . . . . 179.4(5) ?
C19 C20 C21 C22 . . . . -0.6(7) ?
C19 C20 C21 C25 . . . . -179.5(5) ?
C20 C21 C22 C23 . . . . 1.0(7) ?
C25 C21 C22 C23 . . . . 180.0(5) ?
C21 C22 C23 C18 . . . . -0.8(7) ?
C21 C22 C23 C26 . . . . 178.6(5) ?
C19 C18 C23 C22 . . . . 0.2(6) ?
C17 C18 C23 C22 . . . . 179.4(4) ?
C19 C18 C23 C26 . . . . -179.2(4) ?
C17 C18 C23 C26 . . . . 0.0(7) ?

loop_
_cod_related_entry_id
_cod_related_entry_database
_cod_related_entry_code
1 ChemSpider 30655685
